data_4029699
loop_
_publ_author_name
'Kumar, Sandeep'
'Pratap, Ramendra'
'Kumar, Abhinav'
'Kumar, Brijesh'
'Tandon, Vishnu K.'
'Ram, Vishnu Ji'

_publ_section_title
;
 Direct alkenylation of indolin-2-ones by
 6-aryl-4-methylthio-2H-pyran-2-one-3-carbonitriles: a novel approach.
;
_journal_name_full 'Beilstein journal of organic chemistry'
_journal_page_first 809
_journal_page_last 817
_journal_paper_doi 10.3762/bjoc.9.92
_journal_volume 9
_journal_year 2013
_chemical_formula_sum 'C27 H22 N2 O S'
_chemical_formula_weight 422.53
_space_group_IT_number 14
_symmetry_cell_setting monoclinic
_symmetry_Int_Tables_number 14
_symmetry_space_group_name_Hall '-P 2ybc'
_symmetry_space_group_name_H-M 'P 1 21/c 1'
_atom_sites_solution_hydrogens geom
_atom_sites_solution_primary direct
_atom_sites_solution_secondary difmap
_audit_creation_method SHELXL-97
_cell_angle_alpha 90.00
_cell_angle_beta 92.224(12)
_cell_angle_gamma 90.00
_cell_formula_units_Z 4
_cell_length_a 10.1246(14)
_cell_length_b 9.0703(11)
_cell_length_c 22.641(4)
_cell_measurement_reflns_used 3030
_cell_measurement_temperature 298(2)
_cell_measurement_theta_max 29.1482
_cell_measurement_theta_min 3.0102
_cell_volume 2077.6(5)
_computing_cell_refinement
;
CrysAlisPro, Agilent Technologies,
Version 1.171.34.49 (release 20-01-2011 CrysAlis171 .NET)
(compiled Jan 20 2011,15:58:25)
;
_computing_data_collection
;
CrysAlisPro, Agilent Technologies,
Version 1.171.34.49 (release 20-01-2011 CrysAlis171 .NET)
(compiled Jan 20 2011,15:58:25)
;
_computing_data_reduction
;
CrysAlisPro, Agilent Technologies,
Version 1.171.34.49 (release 20-01-2011 CrysAlis171 .NET)
(compiled Jan 20 2011,15:58:25)
;
_computing_structure_refinement 'SHELXL-97 (Sheldrick, 1997)'
_computing_structure_solution 'SHELXS-97 (Sheldrick, 1997)'
_diffrn_ambient_temperature 298(2)
_diffrn_detector_area_resol_mean 15.9853
_diffrn_measured_fraction_theta_full 0.997
_diffrn_measured_fraction_theta_max 0.877
_diffrn_measurement_device_type 'Xcalibur, Sapphire3'
_diffrn_radiation_monochromator graphite
_diffrn_radiation_type MoK\a
_diffrn_radiation_wavelength 0.71073
_diffrn_reflns_av_R_equivalents 0.0321
_diffrn_reflns_av_sigmaI/netI 0.0364
_diffrn_reflns_limit_h_max 13
_diffrn_reflns_limit_h_min -9
_diffrn_reflns_limit_k_max 12
_diffrn_reflns_limit_k_min -12
_diffrn_reflns_limit_l_max 28
_diffrn_reflns_limit_l_min -31
_diffrn_reflns_number 17655
_diffrn_reflns_theta_full 25.00
_diffrn_reflns_theta_max 29.21
_diffrn_reflns_theta_min 3.02
_diffrn_source 'fine-focus sealed tube'
_exptl_absorpt_coefficient_mu 0.179
_exptl_absorpt_correction_T_max 0.9690
_exptl_absorpt_correction_T_min 0.9490
_exptl_absorpt_correction_type multi-scan
_exptl_absorpt_process_details
;
CrysAlisPro, Agilent Technologies,
Version 1.171.34.49 (release 20-01-2011 CrysAlis171 .NET)
(compiled Jan 20 2011,15:58:25)
Empirical absorption correction using spherical harmonics,
 implemented in SCALE3 ABSPACK scaling algorithm.
;
_exptl_crystal_colour yellow
_exptl_crystal_density_diffrn 1.351
_exptl_crystal_density_method 'not measured'
_exptl_crystal_description needle
_exptl_crystal_F_000 888
_exptl_crystal_size_max 0.30
_exptl_crystal_size_mid 0.25
_exptl_crystal_size_min 0.18
_refine_diff_density_max 0.455
_refine_diff_density_min -0.644
_refine_diff_density_rms 0.061
_refine_ls_extinction_method none
_refine_ls_goodness_of_fit_ref 1.053
_refine_ls_hydrogen_treatment mixed
_refine_ls_matrix_type full
_refine_ls_number_parameters 294
_refine_ls_number_reflns 4949
_refine_ls_number_restraints 0
_refine_ls_restrained_S_all 1.053
_refine_ls_R_factor_all 0.1373
_refine_ls_R_factor_gt 0.0994
_refine_ls_shift/su_max 0.360
_refine_ls_shift/su_mean 0.003
_refine_ls_structure_factor_coef Fsqd
_refine_ls_weighting_details 'calc w=1/[\s^2^(Fo^2^)+(0.1042P)^2^+2.5775P] where P=(Fo^2^+2Fc^2^)/3'
_refine_ls_weighting_scheme calc
_refine_ls_wR_factor_gt 0.2460
_refine_ls_wR_factor_ref 0.2727
_reflns_number_gt 3319
_reflns_number_total 4949
_reflns_threshold_expression >2sigma(I)
_cod_data_source_file 1860-5397-9-92-S4.cif
_cod_data_source_block vjs-113-
_cod_original_sg_symbol_H-M 'P 21/c'
_cod_database_code 4029699

loop_
_symmetry_equiv_pos_as_xyz
'x, y, z'
'-x, y+1/2, -z+1/2'
'-x, -y, -z'
'x, -y-1/2, z-1/2'

loop_
_atom_site_label
_atom_site_type_symbol
_atom_site_fract_x
_atom_site_fract_y
_atom_site_fract_z
_atom_site_U_iso_or_equiv
_atom_site_adp_type
_atom_site_occupancy
_atom_site_symmetry_multiplicity
_atom_site_calc_flag
_atom_site_refinement_flags
C20 C 0.7234(11) 0.0886(8) 0.8378(3) 0.153(5) Uani 1 1 d .
H20 H 0.6378 0.1141 0.8254 0.184 Uiso 1 1 calc R
C21 C 1.0532(14) -0.1389(10) 0.7868(4) 0.174(6) Uani 1 1 d .
H21 H 1.1407 -0.1609 0.7974 0.209 Uiso 1 1 calc R
C18 C 0.9496(5) -0.0379(6) 0.8256(2) 0.0782(13) Uani 1 1 d .
C19 C 0.8277(5) -0.0180(5) 0.8015(2) 0.0717(12) Uani 1 1 d .
S2 S 0.91904(12) 0.47527(15) 0.93651(5) 0.0761(4) Uani 1 1 d .
O1 O 0.6175(3) 0.4108(3) 1.03471(13) 0.0701(8) Uani 1 1 d .
N1 N 0.6102(3) 0.1859(3) 1.07939(13) 0.0569(8) Uani 1 1 d .
C8 C 0.6397(3) 0.0388(4) 1.06588(16) 0.0506(8) Uani 1 1 d .
C2 C 0.6839(3) 0.1823(4) 0.98471(15) 0.0466(8) Uani 1 1 d .
C11 C 0.7866(4) 0.4730(4) 0.88571(16) 0.0529(9) Uani 1 1 d .
C3 C 0.6882(3) 0.0313(4) 1.00896(17) 0.0508(8) Uani 1 1 d .
C1 C 0.6323(4) 0.2775(4) 1.03329(15) 0.0508(8) Uani 1 1 d .
C9 C 0.7135(3) 0.2302(4) 0.93043(16) 0.0507(8) Uani 1 1 d .
C10 C 0.6738(4) 0.3805(4) 0.90678(17) 0.0559(9) Uani 1 1 d .
H10A H 0.6125(19) 0.3679(5) 0.8755(9) 0.067 Uiso 1 1 calc R
H10B H 0.6322(14) 0.4318(16) 0.9363(9) 0.067 Uiso 1 1 calc R
C12 C 0.7818(4) 0.5455(5) 0.83454(16) 0.0606(10) Uani 1 1 d .
H12 H 0.848(4) 0.600(3) 0.8261(5) 0.073 Uiso 1 1 calc R
C7 C 0.6252(4) -0.0860(5) 1.1004(2) 0.0669(11) Uani 1 1 d .
H7 H 0.5964(17) -0.0796(6) 1.136(2) 0.080 Uiso 1 1 calc R
C15 C 0.7895(7) 0.1323(6) 0.8905(2) 0.0835(19) Uani 1 1 d .
C6 C 0.6574(4) -0.2206(5) 1.0764(2) 0.0735(13) Uani 1 1 d .
H6 H 0.6479(7) -0.302(5) 1.0975(13) 0.088 Uiso 1 1 calc R
C4 C 0.7198(4) -0.1054(4) 0.9868(2) 0.0651(11) Uani 1 1 d .
H4 H 0.7524(17) -0.1139(6) 0.9489(19) 0.078 Uiso 1 1 calc R
C5 C 0.7030(5) -0.2309(5) 1.0214(2) 0.0742(13) Uani 1 1 d .
H5 H 0.7238(13) -0.325(5) 1.0060(9) 0.089 Uiso 1 1 calc R
N2 N 0.5874(5) 0.5286(7) 0.75952(19) 0.1057(16) Uani 1 1 d .
C25 C 0.5547(6) 0.2354(6) 1.1339(2) 0.0900(17) Uani 1 1 d .
H25A H 0.602(3) 0.203(4) 1.1633(11) 0.135 Uiso 1 1 calc R
H25B H 0.476(3) 0.203(4) 1.1360(9) 0.135 Uiso 1 1 calc R
H25C H 0.554(4) 0.330(3) 1.1347(9) 0.135 Uiso 1 1 calc R
C14 C 1.0384(5) 0.5932(7) 0.9044(2) 0.0968(18) Uani 1 1 d .
H14A H 1.122(3) 0.587(4) 0.9276(14) 0.145 Uiso 1 1 calc R
H14B H 1.006(2) 0.695(4) 0.9045(17) 0.145 Uiso 1 1 calc R
H14C H 1.052(3) 0.562(3) 0.8636(16) 0.145 Uiso 1 1 calc R
C13 C 0.6739(5) 0.5363(6) 0.79358(18) 0.0745(13) Uani 1 1 d .
C22 C 0.9825(14) -0.1848(9) 0.7345(4) 0.143(5) Uani 1 1 d .
C16 C 0.9204(6) 0.0928(6) 0.9078(3) 0.100(2) Uani 1 1 d .
H16 H 0.9524 0.1283 0.9441 0.119 Uiso 1 1 calc R
C17 C 1.0008(6) 0.0118(7) 0.8780(3) 0.1003(18) Uani 1 1 d .
H17 H 1.0865 -0.0099 0.8916 0.120 Uiso 1 1 calc R
C24 C 0.7769(8) -0.0717(7) 0.7515(3) 0.1098(19) Uani 1 1 d .
H24 H 0.6898 -0.0541 0.7389 0.132 Uiso 1 1 calc R
C23 C 0.8564(9) -0.1507(8) 0.7213(4) 0.128(3) Uani 1 1 d .
H23 H 0.8214 -0.1886 0.6859 0.154 Uiso 1 1 calc R
C20A C 0.7378(17) 0.062(3) 0.823(2) 0.86(5) Uani 1 1 d .
H20A H 0.6556 0.0804 0.8050 1.037 Uiso 1 1 calc R
C21A C 1.0346(19) -0.122(4) 0.792(3) 0.93(6) Uani 1 1 d .
H21A H 1.1218 -0.1383 0.8043 1.111 Uiso 1 1 calc R
H22 H 1.052(6) -0.242(6) 0.707(3) 0.112(18) Uiso 1 1 d .

loop_
_atom_site_aniso_label
_atom_site_aniso_U_11
_atom_site_aniso_U_22
_atom_site_aniso_U_33
_atom_site_aniso_U_23
_atom_site_aniso_U_13
_atom_site_aniso_U_12
C20 0.285(12) 0.099(5) 0.083(4) -0.041(4) 0.102(6) -0.091(6)
C21 0.325(16) 0.083(5) 0.123(6) 0.000(5) 0.116(8) -0.007(7)
C18 0.076(3) 0.082(3) 0.077(3) 0.025(3) 0.003(2) -0.027(3)
C19 0.080(3) 0.060(2) 0.075(3) 0.013(2) 0.000(2) -0.019(2)
S2 0.0755(8) 0.0842(8) 0.0675(7) 0.0177(6) -0.0104(5) -0.0236(6)
O1 0.096(2) 0.0444(15) 0.0705(18) -0.0053(13) 0.0104(15) 0.0031(14)
N1 0.072(2) 0.0540(18) 0.0454(16) -0.0012(14) 0.0077(14) 0.0000(15)
C8 0.0438(18) 0.052(2) 0.056(2) 0.0033(16) -0.0025(14) -0.0050(15)
C2 0.0439(17) 0.0432(18) 0.0523(19) -0.0015(15) -0.0019(14) -0.0046(14)
C11 0.064(2) 0.0479(19) 0.0472(19) -0.0027(16) 0.0075(16) -0.0051(16)
C3 0.0466(19) 0.0459(19) 0.060(2) -0.0014(16) 0.0028(15) -0.0064(15)
C1 0.053(2) 0.049(2) 0.0500(19) -0.0026(16) -0.0011(15) -0.0036(16)
C9 0.0472(19) 0.050(2) 0.055(2) -0.0033(16) 0.0089(15) -0.0082(15)
C10 0.058(2) 0.058(2) 0.052(2) 0.0074(17) 0.0033(16) -0.0004(17)
C12 0.073(3) 0.064(2) 0.045(2) 0.0058(18) 0.0050(17) -0.007(2)
C7 0.064(2) 0.071(3) 0.066(3) 0.017(2) 0.0032(19) -0.010(2)
C15 0.125(5) 0.060(3) 0.068(3) -0.010(2) 0.036(3) -0.033(3)
C6 0.070(3) 0.050(2) 0.100(4) 0.019(2) 0.006(2) -0.011(2)
C4 0.068(3) 0.048(2) 0.080(3) -0.005(2) 0.013(2) -0.0066(18)
C5 0.077(3) 0.043(2) 0.104(4) 0.002(2) 0.012(3) -0.005(2)
N2 0.107(4) 0.153(5) 0.056(2) 0.005(3) -0.001(2) -0.004(3)
C25 0.128(5) 0.082(3) 0.062(3) -0.004(2) 0.027(3) 0.012(3)
C14 0.096(4) 0.105(4) 0.088(4) 0.013(3) -0.002(3) -0.048(3)
C13 0.096(3) 0.089(3) 0.039(2) 0.004(2) 0.010(2) -0.002(3)
C22 0.248(13) 0.078(4) 0.110(6) -0.025(4) 0.101(7) -0.001(6)
C16 0.083(4) 0.071(3) 0.149(5) 0.008(3) 0.063(4) 0.012(3)
C17 0.070(3) 0.102(4) 0.129(5) 0.023(4) 0.011(3) -0.001(3)
C24 0.117(5) 0.104(5) 0.109(5) -0.006(4) 0.017(4) 0.004(4)
C23 0.152(7) 0.099(5) 0.140(6) 0.009(4) 0.082(6) 0.028(5)
C20A 0.193(15) 0.44(3) 2.00(13) 0.83(6) 0.55(4) 0.250(19)
C21A 0.215(17) 0.61(4) 2.00(14) 0.98(7) 0.60(4) 0.30(2)

loop_
_atom_type_symbol
_atom_type_description
_atom_type_scat_dispersion_real
_atom_type_scat_dispersion_imag
_atom_type_scat_source
C C 0.0033 0.0016 'International Tables Vol C Tables 4.2.6.8 and 6.1.1.4'
H H 0.0000 0.0000 'International Tables Vol C Tables 4.2.6.8 and 6.1.1.4'
N N 0.0061 0.0033 'International Tables Vol C Tables 4.2.6.8 and 6.1.1.4'
O O 0.0106 0.0060 'International Tables Vol C Tables 4.2.6.8 and 6.1.1.4'
S S 0.1246 0.1234 'International Tables Vol C Tables 4.2.6.8 and 6.1.1.4'

loop_
_geom_angle_atom_site_label_1
_geom_angle_atom_site_label_2
_geom_angle_atom_site_label_3
_geom_angle
C15 C20 C19 107.0(8)
C15 C20 H20 126.5
C19 C20 H20 126.5
C22 C21 C18 107.0(10)
C22 C21 H21 126.5
C18 C21 H21 126.5
C19 C18 C17 128.9(6)
C19 C18 C21A 115(2)
C17 C18 C21A 116(2)
C19 C18 C21 116.5(6)
C17 C18 C21 114.6(7)
C21A C18 C21 2(2)
C20A C19 C24 106(2)
C20A C19 C18 125(2)
C24 C19 C18 128.5(6)
C20A C19 C20 8(2)
C24 C19 C20 113.8(6)
C18 C19 C20 117.8(5)
C11 S2 C14 104.8(2)
C1 N1 C8 111.7(3)
C1 N1 C25 123.1(3)
C8 N1 C25 125.0(3)
C7 C8 C3 121.9(4)
C7 C8 N1 128.7(4)
C3 C8 N1 109.4(3)
C9 C2 C3 129.3(3)
C9 C2 C1 125.2(3)
C3 C2 C1 105.4(3)
C12 C11 C10 123.2(4)
C12 C11 S2 124.9(3)
C10 C11 S2 111.9(3)
C4 C3 C8 118.3(4)
C4 C3 C2 134.6(4)
C8 C3 C2 106.9(3)
O1 C1 N1 124.2(3)
O1 C1 C2 129.3(3)
N1 C1 C2 106.4(3)
C2 C9 C15 119.7(4)
C2 C9 C10 123.2(3)
C15 C9 C10 117.1(4)
C11 C10 C9 114.8(3)
C11 C10 H10A 108.6
C9 C10 H10A 108.6
C11 C10 H10B 108.6
C9 C10 H10B 108.6
H10A C10 H10B 107.6
C11 C12 C13 123.0(4)
C11 C12 H12 118.5
C13 C12 H12 118.5
C6 C7 C8 118.0(4)
C6 C7 H7 121.0
C8 C7 H7 121.0
C20 C15 C16 125.1(6)
C20 C15 C9 116.1(7)
C16 C15 C9 118.7(5)
C20 C15 C20A 11.4(6)
C16 C15 C20A 113.8(7)
C9 C15 C20A 127.5(8)
C5 C6 C7 121.3(4)
C5 C6 H6 119.3
C7 C6 H6 119.3
C3 C4 C5 119.6(4)
C3 C4 H4 120.2
C5 C4 H4 120.2
C6 C5 C4 121.0(4)
C6 C5 H5 119.5
C4 C5 H5 119.5
N1 C25 H25A 109.5
N1 C25 H25B 109.5
H25A C25 H25B 109.5
N1 C25 H25C 109.5
H25A C25 H25C 109.5
H25B C25 H25C 109.5
S2 C14 H14A 109.5
S2 C14 H14B 109.5
H14A C14 H14B 109.5
S2 C14 H14C 109.5
H14A C14 H14C 109.5
H14B C14 H14C 109.5
N2 C13 C12 178.9(5)
C23 C22 C21 124.3(7)
C23 C22 C21A 114.1(10)
C21 C22 C21A 10.2(8)
C23 C22 H22 128(3)
C21 C22 H22 107(3)
C21A C22 H22 117(4)
C17 C16 C15 126.7(7)
C17 C16 H16 116.7
C15 C16 H16 116.7
C16 C17 C18 114.5(6)
C16 C17 H17 122.7
C18 C17 H17 122.7
C23 C24 C19 115.4(8)
C23 C24 H24 122.3
C19 C24 H24 122.3
C24 C23 C22 128.3(9)
C24 C23 H23 115.8
C22 C23 H23 115.8
C19 C20A C15 111(2)
C19 C20A H20A 124.6
C15 C20A H20A 124.6
C18 C21A C22 119(2)
C18 C21A H21A 120.6
C22 C21A H21A 120.7

loop_
_geom_bond_atom_site_label_1
_geom_bond_atom_site_label_2
_geom_bond_distance
C20 C15 1.403(9)
C20 C19 1.671(10)
C20 H20 0.9300
C21 C22 1.423(15)
C21 C18 1.669(11)
C21 H21 0.9300
C18 C19 1.342(7)
C18 C17 1.353(8)
C18 C21A 1.40(4)
C19 C20A 1.28(3)
C19 C24 1.318(8)
S2 C11 1.733(4)
S2 C14 1.789(5)
O1 C1 1.219(4)
N1 C1 1.359(5)
N1 C8 1.403(5)
N1 C25 1.447(5)
C8 C7 1.386(5)
C8 C3 1.398(5)
C2 C9 1.348(5)
C2 C3 1.476(5)
C2 C1 1.508(5)
C11 C12 1.331(5)
C11 C10 1.510(5)
C3 C4 1.380(5)
C9 C15 1.501(7)
C9 C10 1.513(5)
C10 H10A 0.9294
C10 H10B 0.9294
C12 C13 1.408(6)
C12 H12 0.8588
C7 C6 1.381(7)
C7 H7 0.8761
C15 C16 1.413(9)
C15 C20A 1.71(6)
C6 C5 1.347(6)
C6 H6 0.8864
C4 C5 1.396(6)
C4 H4 0.9356
C5 H5 0.9446
N2 C13 1.147(6)
C25 H25A 0.8569
C25 H25B 0.8569
C25 H25C 0.8569
C14 H14A 0.9819
C14 H14B 0.9819
C14 H14C 0.9819
C22 C23 1.335(14)
C22 C21A 1.49(6)
C22 H22 1.09(6)
C16 C17 1.304(8)
C16 H16 0.9300
C17 H17 0.9300
C24 C23 1.293(9)
C24 H24 0.9300
C23 H23 0.9300
C20A H20A 0.9300
C21A H21A 0.9300
